data_1567726
loop_
_publ_author_name
'Rai, Pramod'
'Maji, Kakoli'
'Jana, Sayan K.'
'Maji, Biplab'

_publ_section_title
;
 Intermolecular dearomative [4 + 2] cycloaddition of naphthalenes via
 visible-light energy-transfer-catalysis
;
_journal_issue 42
_journal_name_full 'Chemical Science'
_journal_page_first 12503
_journal_page_last 12510
_journal_paper_doi 10.1039/D2SC04005K
_journal_volume 13
_journal_year 2022
_chemical_formula_moiety 'C20 H17 F O'
_chemical_formula_sum 'C20 H17 F O'
_chemical_formula_weight 292.33
_space_group_crystal_system orthorhombic
_space_group_IT_number 43
_space_group_name_Hall 'F 2 -2d'
_space_group_name_H-M_alt 'F d d 2'
_atom_sites_solution_hydrogens geom
_atom_sites_solution_primary iterative
_audit_creation_date 2022-05-19
_audit_creation_method
;
Olex2 1.5
(compiled 2021.12.09 svn.r5202d8cf for OlexSys, GUI svn.r6439)
;
_audit_update_record
;
2022-05-19 deposited with the CCDC.	2022-10-05 downloaded from the CCDC.
;
_cell_angle_alpha 90
_cell_angle_beta 90
_cell_angle_gamma 90
_cell_formula_units_Z 16
_cell_length_a 38.8063(6)
_cell_length_b 15.6732(3)
_cell_length_c 9.8717(2)
_cell_measurement_reflns_used 4784
_cell_measurement_temperature 100.00
_cell_measurement_theta_max 68.0230
_cell_measurement_theta_min 4.5460
_cell_volume 6004.15(19)
_computing_cell_refinement 'CrysAlisPro 1.171.40.53 (Rigaku OD, 2019)'
_computing_data_collection 'CrysAlisPro 1.171.40.53 (Rigaku OD, 2019)'
_computing_data_reduction 'CrysAlisPro 1.171.40.53 (Rigaku OD, 2019)'
_computing_molecular_graphics 'Olex2 1.5 (Dolomanov et al., 2009)'
_computing_publication_material 'Olex2 1.5 (Dolomanov et al., 2009)'
_computing_structure_refinement 'SHELXL 2018/3 (Sheldrick, 2015)'
_computing_structure_solution 'olex2.solve 1.5 (Bourhis et al., 2015)'
_diffrn_ambient_temperature 100
_diffrn_detector_area_resol_mean 10.0000
_diffrn_detector_type HyPix3000
_diffrn_measured_fraction_theta_full 0.966
_diffrn_measured_fraction_theta_max 0.961
_diffrn_measurement_details
;
List of Runs (angles in degrees, time in seconds):

  # Type    Start    End  Width  t~exp~   \w     \q     \k     \f   Frames
#--------------------------------------------------------------------------
  1  \w     25.00 106.00   0.50    3.03    --   40.33  39.00  24.00  162
  2  \w    117.00 155.00   0.50   11.00    --   96.67  39.00  24.00   76
  3  \w    111.00 163.00   0.50   11.00    --   96.67 117.00 -90.00  104
  4  \w    138.00 166.00   0.50   11.00    --   96.67  88.00-142.00   56
  5  \w    100.00 131.00   0.50   11.00    --   96.67  88.00-142.00   62
  6  \w     85.00 115.00   0.50   11.00    --   96.67  39.00  24.00   60
  7  \w     43.00  69.00   0.50   11.00    --   96.67 -68.00   0.00   52
  8  \w     34.00  77.00   0.50   11.00    --   96.67-108.00  14.00   86
  9  \w     52.00  88.00   0.50   11.00    --   96.67 -88.00 101.00   72
 10  \w     31.00  58.00   0.50    3.03    --   40.33-108.00  14.00   54
 11  \w     19.00  46.00   0.50    3.03    --   40.33 -88.00 101.00   54
 12  \w     32.00  57.00   0.50   11.00    --   96.67 -50.00  30.00   50
 13  \w     30.00  57.00   0.50   11.00    --   96.67 -50.00   0.00   54
 14  \w     30.00  55.00   0.50   11.00    --   96.67 -50.00 -30.00   50
 15  \w     29.00  67.00   0.50   11.00    --   96.67 -59.00-120.00   76
 16  \w     32.00  57.00   0.50   11.00    --   96.67 -50.00-180.00   50
 17  \w    -33.00  21.00   0.50    3.03    --   40.33 -12.00-180.00  108
 18  \w    -71.00  30.00   0.50    3.03    --  -40.33  88.00-142.00  202
 19  \w    -44.00  26.00   0.50    3.03    --  -40.33  39.00  24.00  140
 20  \w    -44.00 -19.00   0.50   11.00    --  -82.50  39.00  24.00   50
 21  \w    -72.00 -47.00   0.50   11.00    --  -82.50 108.00 111.00   50
 22  \w    -81.00   1.00   0.50    3.03    --  -40.33 108.00 111.00  164
 23  \w    -35.00   6.00   0.50    3.03    --   40.33 -12.00  90.00   82
 24  \w    -17.00  12.00   0.50    3.03    --   40.33 -88.00 101.00   58
 25  \w     30.00  55.00   0.50   11.00    --   96.67 -50.00 150.00   50
 26  \w     29.00  64.00   0.50   11.00    --   96.67 -59.00  90.00   70
 27  \w   -106.00 -25.00   0.50    3.03    --  -40.33 -39.00-129.00  162
 28  \w   -119.00 -92.00   0.50   11.00    --  -82.50 -39.00-129.00   54
;
_diffrn_measurement_device 'four-circle diffractometer'
_diffrn_measurement_device_type 'XtaLAB Synergy, Dualflex, HyPix3000'
_diffrn_measurement_method '\w scans'
_diffrn_radiation_type CuK\a
_diffrn_radiation_wavelength 1.54184
_diffrn_reflns_av_R_equivalents 0.0317
_diffrn_reflns_av_unetI/netI 0.0260
_diffrn_reflns_Laue_measured_fraction_full 0.966
_diffrn_reflns_Laue_measured_fraction_max 0.961
_diffrn_reflns_limit_h_max 46
_diffrn_reflns_limit_h_min -11
_diffrn_reflns_limit_k_max 18
_diffrn_reflns_limit_k_min -18
_diffrn_reflns_limit_l_max 11
_diffrn_reflns_limit_l_min -11
_diffrn_reflns_number 5410
_diffrn_reflns_point_group_measured_fraction_full 0.795
_diffrn_reflns_point_group_measured_fraction_max 0.790
_diffrn_reflns_theta_full 67.684
_diffrn_reflns_theta_max 68.162
_diffrn_reflns_theta_min 4.558
_exptl_absorpt_coefficient_mu 0.696
_exptl_absorpt_correction_T_max 1.00000
_exptl_absorpt_correction_T_min 0.31921
_exptl_absorpt_correction_type multi-scan
_exptl_absorpt_process_details
;
CrysAlisPro 1.171.40.53 (Rigaku Oxford Diffraction, 2019)
Empirical absorption correction using spherical harmonics,
 implemented in SCALE3 ABSPACK scaling algorithm.
;
_exptl_crystal_colour 'clear whiteish white'
_exptl_crystal_colour_lustre clear
_exptl_crystal_colour_modifier whiteish
_exptl_crystal_colour_primary white
_exptl_crystal_density_diffrn 1.294
_exptl_crystal_description block
_exptl_crystal_F_000 2464
_exptl_crystal_size_max 0.05
_exptl_crystal_size_mid 0.05
_exptl_crystal_size_min 0.025
_refine_diff_density_max 0.138
_refine_diff_density_min -0.255
_refine_diff_density_rms 0.046
_refine_ls_abs_structure_details
;
 Flack x determined using 738 quotients [(I+)-(I-)]/[(I+)+(I-)]
 (Parsons, Flack and Wagner, Acta Cryst. B69 (2013) 249-259).
;
_refine_ls_abs_structure_Flack -0.08(13)
_refine_ls_extinction_method none
_refine_ls_goodness_of_fit_ref 1.051
_refine_ls_hydrogen_treatment constr
_refine_ls_matrix_type full
_refine_ls_number_parameters 200
_refine_ls_number_reflns 2167
_refine_ls_number_restraints 1
_refine_ls_restrained_S_all 1.051
_refine_ls_R_factor_all 0.0394
_refine_ls_R_factor_gt 0.0384
_refine_ls_shift/su_max 0.002
_refine_ls_shift/su_mean 0.000
_refine_ls_structure_factor_coef Fsqd
_refine_ls_weighting_details 'w=1/[\s^2^(Fo^2^)+(0.0671P)^2^+6.0426P] where P=(Fo^2^+2Fc^2^)/3'
_refine_ls_weighting_scheme calc
_refine_ls_wR_factor_gt 0.0993
_refine_ls_wR_factor_ref 0.1014
_reflns_Friedel_coverage 0.547
_reflns_Friedel_fraction_full 0.601
_reflns_Friedel_fraction_max 0.597
_reflns_number_gt 2111
_reflns_number_total 2167
_reflns_threshold_expression 'I > 2\s(I)'
_cod_data_source_file d2sc04005k2.cif
_cod_data_source_block prapd208_2
_cod_depositor_comments 'Adding full bibliography for 1567725--1567729.cif.'
_cod_database_code 1567726
_shelx_shelxl_version_number 2018/3
_shelx_space_group_comment
;
The symmetry employed for this shelxl refinement is uniquely defined
by the following loop, which should always be used as a source of
symmetry information in preference to the above space-group names.
They are only intended as comments.
;
_olex2_refinement_description
;
1. Fixed Uiso
 At 1.2 times of:
  All C(H) groups, All C(H,H) groups
 At 1.5 times of:
  All C(H,H,H) groups
2.a Ternary CH refined with riding coordinates:
 C11(H11), C4(H4), C14(H14)
2.b Secondary CH2 refined with riding coordinates:
 C13(H13A,H13B)
2.c Aromatic/amide H refined with riding coordinates:
 C9(H9), C12(H12), C20(H20), C6(H6), C7(H7), C16(H16), C8(H8), C19(H19),
 C17(H17)
2.d Idealised Me refined as rotating group:
 C1(H1A,H1B,H1C)
;
_olex2_submission_special_instructions 'No special instructions were received'
_oxdiff_exptl_absorpt_empirical_details
;
Empirical correction (ABSPACK) includes:
- Absorption correction using spherical harmonics
- Frame scaling
;

loop_
_space_group_symop_operation_xyz
'x, y, z'
'-x, -y, z'
'x+1/4, -y+1/4, z+1/4'
'-x+1/4, y+1/4, z+1/4'
'x, y+1/2, z+1/2'
'-x, -y+1/2, z+1/2'
'x+1/4, -y+3/4, z+3/4'
'-x+1/4, y+3/4, z+3/4'
'x+1/2, y, z+1/2'
'-x+1/2, -y, z+1/2'
'x+3/4, -y+1/4, z+3/4'
'-x+3/4, y+1/4, z+3/4'
'x+1/2, y+1/2, z'
'-x+1/2, -y+1/2, z'
'x+3/4, -y+3/4, z+1/4'
'-x+3/4, y+3/4, z+1/4'

loop_
_atom_site_label
_atom_site_type_symbol
_atom_site_fract_x
_atom_site_fract_y
_atom_site_fract_z
_atom_site_U_iso_or_equiv
_atom_site_adp_type
_atom_site_occupancy
_atom_site_site_symmetry_order
_atom_site_calc_flag
_atom_site_refinement_flags_posn
_atom_site_refinement_flags_adp
_atom_site_refinement_flags_occupancy
_atom_site_disorder_assembly
_atom_site_disorder_group
F1 F 0.24083(4) 0.36150(11) 0.03882(17) 0.0344(4) Uani 1 1 d . . . . .
O2 O 0.35878(5) 0.48434(16) 0.9612(2) 0.0400(5) Uani 1 1 d . . . . .
C10 C 0.33332(6) 0.30324(17) 0.5677(3) 0.0217(5) Uani 1 1 d . . . . .
C5 C 0.31563(6) 0.32205(17) 0.6885(3) 0.0218(5) Uani 1 1 d . . . . .
C11 C 0.35240(6) 0.37910(16) 0.5109(3) 0.0230(5) Uani 1 1 d . . . . .
H11 H 0.365660 0.364358 0.427226 0.028 Uiso 1 1 calc R U . . .
C18 C 0.26053(7) 0.38415(18) 0.1479(3) 0.0272(6) Uani 1 1 d . . . . .
C4 C 0.32078(6) 0.41307(17) 0.7342(3) 0.0231(5) Uani 1 1 d . . . . .
H4 H 0.309441 0.424447 0.823409 0.028 Uiso 1 1 calc R U . . .
C14 C 0.32466(6) 0.45182(17) 0.4842(3) 0.0245(6) Uani 1 1 d . . . . .
H14 H 0.337458 0.504454 0.456834 0.029 Uiso 1 1 calc R U . . .
C3 C 0.35924(6) 0.43129(17) 0.7385(3) 0.0241(6) Uani 1 1 d . . . . .
C9 C 0.33121(6) 0.22266(18) 0.5109(3) 0.0250(6) Uani 1 1 d . . . . .
H9 H 0.343440 0.209674 0.430139 0.030 Uiso 1 1 calc R U . . .
C12 C 0.37531(6) 0.41389(16) 0.6215(3) 0.0243(6) Uani 1 1 d . . . . .
H12 H 0.399322 0.422782 0.609075 0.029 Uiso 1 1 calc R U . . .
C13 C 0.30620(6) 0.47135(18) 0.6198(3) 0.0256(6) Uani 1 1 d . . . . .
H13A H 0.281139 0.461338 0.609678 0.031 Uiso 1 1 calc R U . . .
H13B H 0.309704 0.532002 0.644140 0.031 Uiso 1 1 calc R U . . .
C20 C 0.30954(7) 0.45411(17) 0.2376(3) 0.0252(6) Uani 1 1 d . . . . .
H20 H 0.329623 0.487718 0.224227 0.030 Uiso 1 1 calc R U . . .
C15 C 0.30103(6) 0.42787(17) 0.3679(3) 0.0241(6) Uani 1 1 d . . . . .
C6 C 0.29497(6) 0.26099(18) 0.7484(3) 0.0239(6) Uani 1 1 d . . . . .
H6 H 0.282401 0.274180 0.828228 0.029 Uiso 1 1 calc R U . . .
C7 C 0.29267(6) 0.17996(18) 0.6910(3) 0.0283(6) Uani 1 1 d . . . . .
H7 H 0.278606 0.137669 0.732188 0.034 Uiso 1 1 calc R U . . .
C16 C 0.27130(7) 0.37893(18) 0.3844(3) 0.0287(6) Uani 1 1 d . . . . .
H16 H 0.265094 0.360117 0.472605 0.034 Uiso 1 1 calc R U . . .
C8 C 0.31095(7) 0.16086(19) 0.5735(3) 0.0284(6) Uani 1 1 d . . . . .
H8 H 0.309593 0.105211 0.535725 0.034 Uiso 1 1 calc R U . . .
C2 C 0.37560(7) 0.47010(18) 0.8593(3) 0.0274(6) Uani 1 1 d . . . . .
C19 C 0.28933(7) 0.43232(18) 0.1262(3) 0.0275(6) Uani 1 1 d . . . . .
H19 H 0.295414 0.450480 0.037516 0.033 Uiso 1 1 calc R U . . .
C1 C 0.41327(7) 0.4923(2) 0.8526(3) 0.0340(7) Uani 1 1 d . . . . .
H1A H 0.420936 0.513295 0.941177 0.051 Uiso 1 1 calc R U . . .
H1B H 0.416880 0.536687 0.784182 0.051 Uiso 1 1 calc R U . . .
H1C H 0.426550 0.441383 0.828227 0.051 Uiso 1 1 calc R U . . .
C17 C 0.25064(7) 0.35713(17) 0.2757(3) 0.0298(6) Uani 1 1 d . . . . .
H17 H 0.230249 0.324550 0.288242 0.036 Uiso 1 1 calc R U . . .

loop_
_atom_site_aniso_label
_atom_site_aniso_U_11
_atom_site_aniso_U_22
_atom_site_aniso_U_33
_atom_site_aniso_U_23
_atom_site_aniso_U_13
_atom_site_aniso_U_12
F1 0.0303(8) 0.0441(10) 0.0289(9) -0.0065(8) -0.0056(7) 0.0002(7)
O2 0.0284(10) 0.0623(14) 0.0292(11) -0.0117(11) 0.0048(9) -0.0093(10)
C10 0.0146(11) 0.0304(13) 0.0203(13) 0.0023(11) -0.0013(10) 0.0033(10)
C5 0.0130(10) 0.0313(13) 0.0212(12) 0.0009(11) -0.0031(10) 0.0024(10)
C11 0.0186(11) 0.0281(12) 0.0222(13) -0.0003(12) 0.0026(10) 0.0006(10)
C18 0.0221(12) 0.0301(13) 0.0295(15) -0.0030(13) -0.0023(11) 0.0053(11)
C4 0.0173(12) 0.0307(13) 0.0215(12) -0.0011(12) 0.0010(10) 0.0008(10)
C14 0.0235(12) 0.0246(12) 0.0254(14) 0.0042(11) 0.0031(11) -0.0005(10)
C3 0.0187(12) 0.0266(13) 0.0270(13) 0.0025(12) 0.0003(11) -0.0012(10)
C9 0.0198(12) 0.0301(13) 0.0250(14) -0.0024(12) -0.0045(10) 0.0035(10)
C12 0.0161(11) 0.0277(13) 0.0293(13) 0.0019(12) 0.0030(11) -0.0010(10)
C13 0.0218(12) 0.0294(13) 0.0256(14) 0.0001(12) 0.0013(11) 0.0035(10)
C20 0.0228(12) 0.0243(13) 0.0285(14) 0.0030(12) 0.0035(11) -0.0003(10)
C15 0.0219(12) 0.0228(12) 0.0276(14) 0.0037(11) 0.0002(11) 0.0031(10)
C6 0.0145(10) 0.0365(14) 0.0208(13) 0.0038(12) -0.0027(10) 0.0005(10)
C7 0.0173(11) 0.0345(14) 0.0330(15) 0.0064(13) -0.0054(12) -0.0043(11)
C16 0.0230(12) 0.0339(14) 0.0293(15) 0.0062(13) 0.0009(11) -0.0004(11)
C8 0.0202(12) 0.0291(13) 0.0359(16) -0.0017(13) -0.0097(11) 0.0003(11)
C2 0.0216(13) 0.0307(14) 0.0299(14) 0.0004(12) 0.0012(11) -0.0003(11)
C19 0.0299(13) 0.0307(13) 0.0221(13) 0.0011(12) 0.0034(12) 0.0036(11)
C1 0.0256(13) 0.0457(17) 0.0307(15) -0.0065(14) 0.0004(12) -0.0087(12)
C17 0.0200(12) 0.0333(15) 0.0360(16) 0.0062(14) -0.0012(12) -0.0027(12)

loop_
_atom_type_symbol
_atom_type_description
_atom_type_scat_dispersion_real
_atom_type_scat_dispersion_imag
_atom_type_scat_source
C C 0.0181 0.0091 'International Tables Vol C Tables 4.2.6.8 and 6.1.1.4'
H H 0.0000 0.0000 'International Tables Vol C Tables 4.2.6.8 and 6.1.1.4'
F F 0.0727 0.0534 'International Tables Vol C Tables 4.2.6.8 and 6.1.1.4'
O O 0.0492 0.0322 'International Tables Vol C Tables 4.2.6.8 and 6.1.1.4'

loop_
_geom_angle_atom_site_label_1
_geom_angle_atom_site_label_2
_geom_angle_atom_site_label_3
_geom_angle
_geom_angle_site_symmetry_1
_geom_angle_site_symmetry_3
_geom_angle_publ_flag
C5 C10 C11 112.9(2) . . ?
C9 C10 C5 120.4(2) . . ?
C9 C10 C11 126.7(2) . . ?
C10 C5 C4 112.8(2) . . ?
C6 C5 C10 120.0(2) . . ?
C6 C5 C4 127.1(2) . . ?
C10 C11 H11 112.2 . . ?
C10 C11 C14 107.1(2) . . ?
C10 C11 C12 107.7(2) . . ?
C14 C11 H11 112.2 . . ?
C12 C11 H11 112.2 . . ?
C12 C11 C14 105.0(2) . . ?
F1 C18 C17 118.9(2) . . ?
C19 C18 F1 118.5(3) . . ?
C19 C18 C17 122.6(3) . . ?
C5 C4 H4 112.0 . . ?
C5 C4 C3 108.4(2) . . ?
C5 C4 C13 106.8(2) . . ?
C3 C4 H4 112.0 . . ?
C3 C4 C13 105.4(2) . . ?
C13 C4 H4 112.0 . . ?
C11 C14 H14 107.5 . . ?
C13 C14 C11 108.2(2) . . ?
C13 C14 H14 107.5 . . ?
C15 C14 C11 110.9(2) . . ?
C15 C14 H14 107.5 . . ?
C15 C14 C13 115.0(2) . . ?
C12 C3 C4 113.2(2) . . ?
C12 C3 C2 125.3(2) . . ?
C2 C3 C4 121.4(2) . . ?
C10 C9 H9 120.4 . . ?
C10 C9 C8 119.3(3) . . ?
C8 C9 H9 120.4 . . ?
C11 C12 H12 122.5 . . ?
C3 C12 C11 115.0(2) . . ?
C3 C12 H12 122.5 . . ?
C4 C13 H13A 109.7 . . ?
C4 C13 H13B 109.7 . . ?
C14 C13 C4 110.0(2) . . ?
C14 C13 H13A 109.7 . . ?
C14 C13 H13B 109.7 . . ?
H13A C13 H13B 108.2 . . ?
C15 C20 H20 119.2 . . ?
C15 C20 C19 121.6(2) . . ?
C19 C20 H20 119.2 . . ?
C20 C15 C14 118.9(2) . . ?
C20 C15 C16 117.9(3) . . ?
C16 C15 C14 123.2(2) . . ?
C5 C6 H6 120.2 . . ?
C5 C6 C7 119.7(2) . . ?
C7 C6 H6 120.2 . . ?
C6 C7 H7 119.9 . . ?
C8 C7 C6 120.1(2) . . ?
C8 C7 H7 119.9 . . ?
C15 C16 H16 119.2 . . ?
C17 C16 C15 121.6(3) . . ?
C17 C16 H16 119.2 . . ?
C9 C8 C7 120.5(3) . . ?
C9 C8 H8 119.7 . . ?
C7 C8 H8 119.7 . . ?
O2 C2 C3 120.6(2) . . ?
O2 C2 C1 120.9(3) . . ?
C3 C2 C1 118.4(2) . . ?
C18 C19 C20 118.1(3) . . ?
C18 C19 H19 120.9 . . ?
C20 C19 H19 120.9 . . ?
C2 C1 H1A 109.5 . . ?
C2 C1 H1B 109.5 . . ?
C2 C1 H1C 109.5 . . ?
H1A C1 H1B 109.5 . . ?
H1A C1 H1C 109.5 . . ?
H1B C1 H1C 109.5 . . ?
C18 C17 H17 121.0 . . ?
C16 C17 C18 118.1(2) . . ?
C16 C17 H17 121.0 . . ?

loop_
_geom_bond_atom_site_label_1
_geom_bond_atom_site_label_2
_geom_bond_distance
_geom_bond_site_symmetry_2
_geom_bond_publ_flag
F1 C18 1.368(3) . ?
O2 C2 1.219(3) . ?
C10 C5 1.407(4) . ?
C10 C11 1.509(4) . ?
C10 C9 1.384(4) . ?
C5 C4 1.510(4) . ?
C5 C6 1.381(4) . ?
C11 H11 1.0000 . ?
C11 C14 1.590(3) . ?
C11 C12 1.510(4) . ?
C18 C19 1.366(4) . ?
C18 C17 1.385(4) . ?
C4 H4 1.0000 . ?
C4 C3 1.520(3) . ?
C4 C13 1.559(4) . ?
C14 H14 1.0000 . ?
C14 C13 1.549(4) . ?
C14 C15 1.517(4) . ?
C3 C12 1.341(4) . ?
C3 C2 1.482(4) . ?
C9 H9 0.9500 . ?
C9 C8 1.392(4) . ?
C12 H12 0.9500 . ?
C13 H13A 0.9900 . ?
C13 H13B 0.9900 . ?
C20 H20 0.9500 . ?
C20 C15 1.390(4) . ?
C20 C19 1.394(4) . ?
C15 C16 1.395(4) . ?
C6 H6 0.9500 . ?
C6 C7 1.393(4) . ?
C7 H7 0.9500 . ?
C7 C8 1.393(4) . ?
C16 H16 0.9500 . ?
C16 C17 1.383(4) . ?
C8 H8 0.9500 . ?
C2 C1 1.504(4) . ?
C19 H19 0.9500 . ?
C1 H1A 0.9800 . ?
C1 H1B 0.9800 . ?
C1 H1C 0.9800 . ?
C17 H17 0.9500 . ?

loop_
_geom_torsion_atom_site_label_1
_geom_torsion_atom_site_label_2
_geom_torsion_atom_site_label_3
_geom_torsion_atom_site_label_4
_geom_torsion
_geom_torsion_site_symmetry_1
_geom_torsion_site_symmetry_2
_geom_torsion_site_symmetry_3
_geom_torsion_site_symmetry_4
_geom_torsion_publ_flag
F1 C18 C19 C20 -179.1(2) . . . . ?
F1 C18 C17 C16 178.5(2) . . . . ?
C10 C5 C4 C3 -52.0(3) . . . . ?
C10 C5 C4 C13 61.1(2) . . . . ?
C10 C5 C6 C7 2.1(3) . . . . ?
C10 C11 C14 C13 57.8(3) . . . . ?
C10 C11 C14 C15 -69.3(3) . . . . ?
C10 C11 C12 C3 -53.2(3) . . . . ?
C10 C9 C8 C7 0.7(4) . . . . ?
C5 C10 C11 C14 -58.9(3) . . . . ?
C5 C10 C11 C12 53.7(3) . . . . ?
C5 C10 C9 C8 1.0(4) . . . . ?
C5 C4 C3 C12 54.0(3) . . . . ?
C5 C4 C3 C2 -130.0(3) . . . . ?
C5 C4 C13 C14 -57.5(3) . . . . ?
C5 C6 C7 C8 -0.4(4) . . . . ?
C11 C10 C5 C4 -1.5(3) . . . . ?
C11 C10 C5 C6 175.6(2) . . . . ?
C11 C10 C9 C8 -176.7(2) . . . . ?
C11 C14 C13 C4 -0.5(3) . . . . ?
C11 C14 C15 C20 -92.2(3) . . . . ?
C11 C14 C15 C16 86.4(3) . . . . ?
C4 C5 C6 C7 178.8(2) . . . . ?
C4 C3 C12 C11 -0.7(3) . . . . ?
C4 C3 C2 O2 3.8(4) . . . . ?
C4 C3 C2 C1 -175.5(3) . . . . ?
C14 C11 C12 C3 60.8(3) . . . . ?
C14 C15 C16 C17 -178.9(2) . . . . ?
C3 C4 C13 C14 57.7(3) . . . . ?
C9 C10 C5 C4 -179.6(2) . . . . ?
C9 C10 C5 C6 -2.5(3) . . . . ?
C9 C10 C11 C14 119.0(3) . . . . ?
C9 C10 C11 C12 -128.5(3) . . . . ?
C12 C11 C14 C13 -56.6(3) . . . . ?
C12 C11 C14 C15 176.3(2) . . . . ?
C12 C3 C2 O2 179.3(3) . . . . ?
C12 C3 C2 C1 0.0(4) . . . . ?
C13 C4 C3 C12 -60.1(3) . . . . ?
C13 C4 C3 C2 115.9(3) . . . . ?
C13 C14 C15 C20 144.6(2) . . . . ?
C13 C14 C15 C16 -36.8(4) . . . . ?
C20 C15 C16 C17 -0.3(4) . . . . ?
C15 C14 C13 C4 124.2(2) . . . . ?
C15 C20 C19 C18 0.2(4) . . . . ?
C15 C16 C17 C18 1.0(4) . . . . ?
C6 C5 C4 C3 131.1(3) . . . . ?
C6 C5 C4 C13 -115.7(3) . . . . ?
C6 C7 C8 C9 -1.1(4) . . . . ?
C2 C3 C12 C11 -176.6(2) . . . . ?
C19 C18 C17 C16 -1.2(4) . . . . ?
C19 C20 C15 C14 178.4(2) . . . . ?
C19 C20 C15 C16 -0.3(4) . . . . ?
C17 C18 C19 C20 0.6(4) . . . . ?
